data_2017135
loop_
_publ_author_name
'Jones, Peter G.'
'Mangalagiu, Ionel I.'

_publ_section_title
;
 Concomitant polymorphism and conformational isomerism in
 4-acetylresorcinol
;
_journal_coeditor_code GD3292
_journal_issue 6
_journal_name_full 'Acta Crystallographica Section C'
_journal_page_first o300
_journal_page_last o302
_journal_paper_doi 10.1107/S0108270109017715
_journal_volume 65
_journal_year 2009
_chemical_formula_iupac 'C8 H8 O3'
_chemical_formula_moiety 'C8 H8 O3'
_chemical_formula_sum 'C8 H8 O3'
_chemical_formula_weight 152.14
_chemical_name_common 4-acetylresorcinol
_chemical_name_systematic
;
1-(2,4-dihydroxyphenyl)ethanone
;
_space_group_IT_number 14
_symmetry_cell_setting monoclinic
_symmetry_space_group_name_Hall '-P 2ybc'
_symmetry_space_group_name_H-M 'P 1 21/c 1'
_atom_sites_solution_hydrogens geom
_atom_sites_solution_primary direct
_atom_sites_solution_secondary difmap
_audit_creation_method SHELXL97
_cell_angle_alpha 90.00
_cell_angle_beta 92.859(6)
_cell_angle_gamma 90.00
_cell_formula_units_Z 4
_cell_length_a 7.1194(3)
_cell_length_b 13.6690(6)
_cell_length_c 7.2695(4)
_cell_measurement_reflns_used 4165
_cell_measurement_temperature 100(2)
_cell_measurement_theta_max 32.5203
_cell_measurement_theta_min 2.7950
_cell_volume 706.55(6)
_computing_cell_refinement 'CrysAlis RED (Version 1.171.32.24; Oxford Diffraction, 2008)'
_computing_data_collection 'CrysAlis CCD (Version 1.171.32.24; Oxford Diffraction, 2008)'
_computing_data_reduction 'CrysAlis RED (Version 1.171.32.24; Oxford Diffraction, (2008)'
_computing_molecular_graphics 'XP (Siemens, 1994)'
_computing_publication_material 'SHELXL97 (Sheldrick, 2008)'
_computing_structure_refinement 'SHELXL97 (Sheldrick, 2008)'
_computing_structure_solution 'SHELXS97 (Sheldrick, 2008)'
_diffrn_ambient_temperature 100(2)
_diffrn_detector_area_resol_mean 16.1057
_diffrn_measured_fraction_theta_full 0.994
_diffrn_measured_fraction_theta_max 0.994
_diffrn_measurement_device_type 'Oxford Diffraction Xcalibur S'
_diffrn_measurement_method \w
_diffrn_radiation_monochromator graphite
_diffrn_radiation_source 'Enhance (Mo) X-ray Source'
_diffrn_radiation_type MoK\a
_diffrn_radiation_wavelength 0.71073
_diffrn_reflns_av_R_equivalents 0.0417
_diffrn_reflns_av_sigmaI/netI 0.0360
_diffrn_reflns_limit_h_max 10
_diffrn_reflns_limit_h_min -10
_diffrn_reflns_limit_k_max 19
_diffrn_reflns_limit_k_min -19
_diffrn_reflns_limit_l_max 10
_diffrn_reflns_limit_l_min -10
_diffrn_reflns_number 12428
_diffrn_reflns_theta_full 30.50
_diffrn_reflns_theta_max 30.50
_diffrn_reflns_theta_min 2.86
_exptl_absorpt_coefficient_mu 0.110
_exptl_absorpt_correction_type none
_exptl_crystal_colour colourless
_exptl_crystal_density_diffrn 1.430
_exptl_crystal_density_method 'not measured'
_exptl_crystal_description tablet
_exptl_crystal_F_000 320
_exptl_crystal_size_max 0.40
_exptl_crystal_size_mid 0.40
_exptl_crystal_size_min 0.25
_refine_diff_density_max 0.428
_refine_diff_density_min -0.252
_refine_ls_extinction_method none
_refine_ls_goodness_of_fit_ref 0.946
_refine_ls_hydrogen_treatment mixed
_refine_ls_matrix_type full
_refine_ls_number_parameters 109
_refine_ls_number_reflns 2149
_refine_ls_number_restraints 0
_refine_ls_restrained_S_all 0.946
_refine_ls_R_factor_all 0.0609
_refine_ls_R_factor_gt 0.0399
_refine_ls_shift/su_max 0.000
_refine_ls_shift/su_mean 0.000
_refine_ls_structure_factor_coef Fsqd
_refine_ls_weighting_details 'calc w = 1/[\s^2^(Fo^2^)+(0.0639P)^2^] where P=(Fo^2^+2Fc^2^)/3'
_refine_ls_weighting_scheme calc
_refine_ls_wR_factor_gt 0.0996
_refine_ls_wR_factor_ref 0.1048
_reflns_number_gt 1508
_reflns_number_total 2149
_reflns_threshold_expression I>2\s(I)
_cod_data_source_file gd3292.cif
_cod_data_source_block IM
_cod_original_sg_symbol_H-M 'P 21/c'
_cod_database_code 2017135
_cod_database_fobs_code 2017135

loop_
_symmetry_equiv_pos_as_xyz
'x, y, z'
'-x, y+1/2, -z+1/2'
'-x, -y, -z'
'x, -y-1/2, z-1/2'

loop_
_atom_site_type_symbol
_atom_site_label
_atom_site_fract_x
_atom_site_fract_y
_atom_site_fract_z
_atom_site_U_iso_or_equiv
_atom_site_adp_type
_atom_site_calc_flag
_atom_site_refinement_flags
_atom_site_occupancy
_atom_site_disorder_assembly
_atom_site_disorder_group
C C1 0.81081(13) 0.14406(7) 0.06216(15) 0.0125(2) Uani d . 1 . .
C C2 0.72889(14) 0.23477(8) 0.08849(14) 0.0124(2) Uani d . 1 . .
H H2 0.7900 0.2928 0.0513 0.015 Uiso calc R 1 . .
C C3 0.55653(14) 0.23995(7) 0.16981(14) 0.0108(2) Uani d . 1 . .
C C4 0.46483(14) 0.15387(7) 0.22750(14) 0.0110(2) Uani d . 1 . .
C C5 0.55579(14) 0.06396(7) 0.20224(14) 0.0124(2) Uani d . 1 . .
H H5 0.4979 0.0055 0.2418 0.015 Uiso calc R 1 . .
C C6 0.72581(14) 0.05823(7) 0.12202(15) 0.0137(2) Uani d . 1 . .
H H6 0.7852 -0.0033 0.1073 0.016 Uiso calc R 1 . .
C C7 0.28447(15) 0.15935(8) 0.31220(15) 0.0129(2) Uani d . 1 . .
C C8 0.18931(15) 0.06830(8) 0.37512(16) 0.0175(2) Uani d . 1 . .
H H8A 0.0727 0.0859 0.4333 0.026 Uiso calc R 1 . .
H H8B 0.2730 0.0337 0.4642 0.026 Uiso calc R 1 . .
H H8C 0.1600 0.0258 0.2689 0.026 Uiso calc R 1 . .
O O1 0.97457(10) 0.13328(6) -0.02234(12) 0.0176(2) Uani d . 1 . .
H H11 1.027(2) 0.1902(14) -0.059(3) 0.059(6) Uiso d . 1 . .
O O2 0.47987(11) 0.32938(5) 0.19053(11) 0.01532(19) Uani d . 1 . .
H H12 0.374(2) 0.3192(12) 0.249(3) 0.051(5) Uiso d . 1 . .
O O3 0.20646(10) 0.23996(5) 0.33314(11) 0.0177(2) Uani d . 1 . .

loop_
_atom_site_aniso_label
_atom_site_aniso_U_11
_atom_site_aniso_U_22
_atom_site_aniso_U_33
_atom_site_aniso_U_12
_atom_site_aniso_U_13
_atom_site_aniso_U_23
C1 0.0102(5) 0.0150(5) 0.0123(5) -0.0001(4) 0.0020(4) -0.0002(4)
C2 0.0129(5) 0.0107(5) 0.0136(5) -0.0019(4) 0.0021(4) 0.0013(4)
C3 0.0131(5) 0.0084(4) 0.0108(5) 0.0015(3) 0.0001(4) -0.0007(4)
C4 0.0109(5) 0.0104(4) 0.0118(5) 0.0002(4) 0.0017(4) -0.0004(4)
C5 0.0129(5) 0.0097(5) 0.0146(5) -0.0005(4) 0.0009(4) 0.0007(4)
C6 0.0134(5) 0.0093(5) 0.0186(6) 0.0021(4) 0.0023(4) -0.0002(4)
C7 0.0115(5) 0.0162(5) 0.0111(5) 0.0000(4) 0.0003(4) -0.0003(4)
C8 0.0135(5) 0.0187(5) 0.0208(6) -0.0030(4) 0.0052(4) 0.0024(4)
O1 0.0136(4) 0.0149(4) 0.0252(5) 0.0008(3) 0.0101(3) 0.0010(3)
O2 0.0169(4) 0.0088(4) 0.0208(4) 0.0029(3) 0.0057(3) -0.0007(3)
O3 0.0153(4) 0.0160(4) 0.0223(5) 0.0031(3) 0.0062(3) -0.0013(3)

loop_
_atom_type_symbol
_atom_type_description
_atom_type_scat_dispersion_real
_atom_type_scat_dispersion_imag
_atom_type_scat_source
C C 0.0033 0.0016 'International Tables Vol C Tables 4.2.6.8 and 6.1.1.4'
H H 0.0000 0.0000 'International Tables Vol C Tables 4.2.6.8 and 6.1.1.4'
O O 0.0106 0.0060 'International Tables Vol C Tables 4.2.6.8 and 6.1.1.4'

loop_
_geom_angle_atom_site_label_1
_geom_angle_atom_site_label_2
_geom_angle_atom_site_label_3
_geom_angle_site_symmetry_1
_geom_angle_site_symmetry_3
_geom_angle
_geom_angle_publ_flag
O1 C1 C2 . . 122.53(9) ?
O1 C1 C6 . . 116.47(9) ?
C2 C1 C6 . . 121.00(9) ?
C1 C2 C3 . . 119.36(9) ?
O2 C3 C2 . . 117.64(9) ?
O2 C3 C4 . . 121.54(9) ?
C2 C3 C4 . . 120.81(9) ?
C5 C4 C3 . . 117.69(9) ?
C5 C4 C7 . . 121.53(9) ?
C3 C4 C7 . . 120.78(9) ?
C6 C5 C4 . . 121.84(9) ?
C5 C6 C1 . . 119.26(9) ?
O3 C7 C4 . . 120.37(9) ?
O3 C7 C8 . . 119.06(9) ?
C4 C7 C8 . . 120.57(9) ?
C1 C2 H2 . . 120.3 ?
C3 C2 H2 . . 120.3 ?
C6 C5 H5 . . 119.1 ?
C4 C5 H5 . . 119.1 ?
C5 C6 H6 . . 120.4 ?
C1 C6 H6 . . 120.4 ?
C7 C8 H8A . . 109.5 ?
C7 C8 H8B . . 109.5 ?
H8A C8 H8B . . 109.5 ?
C7 C8 H8C . . 109.5 ?
H8A C8 H8C . . 109.5 ?
H8B C8 H8C . . 109.5 ?
C1 O1 H11 . . 114.4(11) ?
C3 O2 H12 . . 105.5(11) ?

loop_
_geom_bond_atom_site_label_1
_geom_bond_atom_site_label_2
_geom_bond_site_symmetry_2
_geom_bond_distance
_geom_bond_publ_flag
C1 O1 . 1.3527(12) ?
C1 C2 . 1.3875(14) ?
C1 C6 . 1.3994(13) ?
C2 C3 . 1.3902(13) ?
C3 O2 . 1.3501(12) ?
C3 C4 . 1.4191(14) ?
C4 C5 . 1.4055(14) ?
C4 C7 . 1.4534(14) ?
C5 C6 . 1.3717(14) ?
C7 O3 . 1.2467(12) ?
C7 C8 . 1.4994(14) ?
C2 H2 . 0.9500 ?
C5 H5 . 0.9500 ?
C6 H6 . 0.9500 ?
C8 H8A . 0.9800 ?
C8 H8B . 0.9800 ?
C8 H8C . 0.9800 ?
O1 H11 . 0.908(19) ?
O2 H12 . 0.896(18) ?

loop_
_geom_hbond_atom_site_label_D
_geom_hbond_atom_site_label_H
_geom_hbond_atom_site_label_A
_geom_hbond_site_symmetry_A
_geom_hbond_distance_DH
_geom_hbond_distance_HA
_geom_hbond_distance_DA
_geom_hbond_angle_DHA
O1 H11 O3 4_665 0.908(19) 1.807(18) 2.6466(10) 152.7(17)
O2 H12 O3 . 0.896(18) 1.743(18) 2.5610(11) 150.5(16)
C6 H6 O1 3_755 0.95 2.56 3.4759(13) 161.3
C5 H5 O2 2_645 0.95 2.46 3.3127(13) 149.2

loop_
_geom_torsion_atom_site_label_1
_geom_torsion_atom_site_label_2
_geom_torsion_atom_site_label_3
_geom_torsion_atom_site_label_4
_geom_torsion_site_symmetry_1
_geom_torsion_site_symmetry_2
_geom_torsion_site_symmetry_3
_geom_torsion_site_symmetry_4
_geom_torsion
_geom_torsion_publ_flag
O1 C1 C2 C3 . . . . 177.41(9) ?
C6 C1 C2 C3 . . . . -2.27(16) ?
C1 C2 C3 O2 . . . . -178.99(9) ?
C1 C2 C3 C4 . . . . 0.61(15) ?
O2 C3 C4 C5 . . . . -179.39(9) ?
C2 C3 C4 C5 . . . . 1.03(15) ?
O2 C3 C4 C7 . . . . -0.30(15) ?
C2 C3 C4 C7 . . . . -179.89(9) ?
C3 C4 C5 C6 . . . . -1.08(15) ?
C7 C4 C5 C6 . . . . 179.85(10) ?
C4 C5 C6 C1 . . . . -0.51(16) ?
O1 C1 C6 C5 . . . . -177.47(10) ?
C2 C1 C6 C5 . . . . 2.23(16) ?
C5 C4 C7 O3 . . . . -179.99(10) ?
C3 C4 C7 O3 . . . . 0.96(16) ?
C5 C4 C7 C8 . . . . -0.17(15) ?
C3 C4 C7 C8 . . . . -179.21(9) ?

loop_
_cod_related_entry_id
_cod_related_entry_database
_cod_related_entry_code
1 ChemSpider 6724
